data_7134330
loop_
_publ_author_name
'Watanabe, Yoshiyuki'
'Kim, Sunnam'
'Kosumi, Daisuke'
'Kitagawa, Daichi'
'Kobatake, Seiya'
'Fukaminato, Tsuyoshi'

_publ_section_title
;
 Synthesis and photochromism of a turn-on fluorescent diarylethene having
 benzo[b]selenophene groups as the aryl units
;
_journal_issue 34
_journal_name_full 'Chemical Communications'
_journal_page_first 6304
_journal_page_last 6307
_journal_paper_doi 10.1039/D5CC00598A
_journal_volume 61
_journal_year 2025
_chemical_formula_moiety 'C23 H20 Se2'
_chemical_formula_sum 'C23 H20 Se2'
_chemical_formula_weight 454.31
_space_group_crystal_system orthorhombic
_space_group_IT_number 19
_space_group_name_Hall 'P 2ac 2ab'
_space_group_name_H-M_alt 'P 21 21 21'
_symmetry_cell_setting orthorhombic
_symmetry_space_group_name_H-M 'P 21 21 21'
_atom_sites_solution_hydrogens geom
_audit_creation_method SHELXL-2014/7
_audit_update_record
;
2025-01-28 deposited with the CCDC.	2025-03-14 downloaded from the CCDC.
;
_cell_angle_alpha 90
_cell_angle_beta 90
_cell_angle_gamma 90
_cell_formula_units_Z 4
_cell_length_a 9.0615(2)
_cell_length_b 11.8873(3)
_cell_length_c 17.2354(5)
_cell_measurement_reflns_used 3515
_cell_measurement_temperature 100.00(10)
_cell_measurement_theta_max 70.5570
_cell_measurement_theta_min 3.6990
_cell_volume 1856.54(8)
_computing_cell_refinement 'CrysAlisPro 1.171.43.98a (Rigaku OD, 2023)'
_computing_data_collection 'CrysAlisPro 1.171.43.98a (Rigaku OD, 2023)'
_computing_data_reduction 'CrysAlisPro 1.171.43.98a (Rigaku OD, 2023)'
_computing_molecular_graphics 'Yadokari-XG 2009 (Wakita Nemoto et al., 2009)'
_computing_publication_material 'Yadokari-XG 2009 (Wakita,Nemoto et al., 2009)'
_computing_structure_refinement 'SHELXL-2014/7 (Sheldrick, 2014)'
_diffrn_ambient_temperature 100(2)
_diffrn_detector_area_resol_mean 10.0000
_diffrn_measured_fraction_theta_full 0.999
_diffrn_measured_fraction_theta_max 0.963
_diffrn_measurement_device_type 'XtaLAB Synergy, Single source at home/near, HyPix'
_diffrn_measurement_method '\w scans'
_diffrn_radiation_monochromator mirror
_diffrn_radiation_type CuK\a
_diffrn_radiation_wavelength 1.54184
_diffrn_reflns_av_R_equivalents 0.0258
_diffrn_reflns_av_unetI/netI 0.0388
_diffrn_reflns_Laue_measured_fraction_full 0.999
_diffrn_reflns_Laue_measured_fraction_max 0.963
_diffrn_reflns_limit_h_max 10
_diffrn_reflns_limit_h_min -4
_diffrn_reflns_limit_k_max 14
_diffrn_reflns_limit_k_min -14
_diffrn_reflns_limit_l_max 18
_diffrn_reflns_limit_l_min -20
_diffrn_reflns_number 5263
_diffrn_reflns_point_group_measured_fraction_full 0.910
_diffrn_reflns_point_group_measured_fraction_max 0.868
_diffrn_reflns_theta_full 67.684
_diffrn_reflns_theta_max 71.396
_diffrn_reflns_theta_min 4.519
_diffrn_source 'micro-focus sealed X-ray tube'
_exptl_absorpt_coefficient_mu 4.973
_exptl_absorpt_correction_T_max 1.00000
_exptl_absorpt_correction_T_min 0.84118
_exptl_absorpt_correction_type multi-scan
_exptl_absorpt_process_details
;
CrysAlisPro 1.171.43.98a (Rigaku Oxford Diffraction, 2023)
Empirical absorption correction using spherical harmonics,
implemented in SCALE3 ABSPACK scaling algorithm.
;
_exptl_crystal_colour colourless
_exptl_crystal_density_diffrn 1.625
_exptl_crystal_description block
_exptl_crystal_F_000 904
_exptl_crystal_size_max 0.600
_exptl_crystal_size_mid 0.300
_exptl_crystal_size_min 0.300
_refine_diff_density_max 1.161
_refine_diff_density_min -0.506
_refine_diff_density_rms 0.103
_refine_ls_abs_structure_details
;
 Flack x determined using 1069 quotients [(I+)-(I-)]/[(I+)+(I-)]
 (Parsons, Flack and Wagner, Acta Cryst. B69 (2013) 249-259).
;
_refine_ls_abs_structure_Flack -0.07(3)
_refine_ls_extinction_method none
_refine_ls_goodness_of_fit_ref 1.062
_refine_ls_matrix_type full
_refine_ls_number_parameters 222
_refine_ls_number_reflns 3132
_refine_ls_number_restraints 0
_refine_ls_restrained_S_all 1.062
_refine_ls_R_factor_all 0.0431
_refine_ls_R_factor_gt 0.0419
_refine_ls_shift/su_max 0.000
_refine_ls_shift/su_mean 0.000
_refine_ls_structure_factor_coef Fsqd
_refine_ls_weighting_details 'w=1/[\s^2^(Fo^2^)+(0.0604P)^2^+3.7590P] where P=(Fo^2^+2Fc^2^)/3'
_refine_ls_weighting_scheme calc
_refine_ls_wR_factor_gt 0.1087
_refine_ls_wR_factor_ref 0.1103
_reflns_Friedel_coverage 0.572
_reflns_Friedel_fraction_full 0.790
_reflns_Friedel_fraction_max 0.741
_reflns_number_gt 3043
_reflns_number_total 3132
_reflns_threshold_expression 'I > 2\s(I)'
_cod_data_source_file d5cc00598a3.cif
_cod_data_source_block 1Ha
_cod_depositor_comments 'Adding full bibliography for 7134329--7134330.cif.'
_cod_database_code 7134330
_shelx_shelxl_version_number 2014/7
_shelx_space_group_comment
;
The symmetry employed for this shelxl refinement is uniquely defined
by the following loop, which should always be used as a source of
symmetry information in preference to the above space-group names.
They are only intended as comments.
;
_shelx_estimated_absorpt_t_min 0.154
_shelx_estimated_absorpt_t_max 0.317

loop_
_space_group_symop_operation_xyz
'x, y, z'
'-x+1/2, -y, z+1/2'
'x+1/2, -y+1/2, -z'
'-x, y+1/2, -z+1/2'

loop_
_atom_site_label
_atom_site_type_symbol
_atom_site_fract_x
_atom_site_fract_y
_atom_site_fract_z
_atom_site_U_iso_or_equiv
_atom_site_adp_type
_atom_site_occupancy
_atom_site_site_symmetry_order
_atom_site_calc_flag
_atom_site_refinement_flags_posn
_atom_site_refinement_flags_adp
_atom_site_refinement_flags_occupancy
_atom_site_disorder_assembly
_atom_site_disorder_group
C1 C 0.5219(9) 0.1693(7) 0.8439(4) 0.0361(17) Uani 1 1 d . . . . .
H1 H 0.5149 0.1897 0.7889 0.054 Uiso 1 1 calc R U . . .
H2 H 0.6257 0.1687 0.8597 0.054 Uiso 1 1 calc R U . . .
H3 H 0.4677 0.2245 0.8751 0.054 Uiso 1 1 calc R U . . .
C2 C 0.4570(7) 0.0555(6) 0.8559(4) 0.0304(15) Uani 1 1 d . . . . .
C3 C 0.3634(7) -0.0035(6) 0.8098(4) 0.0272(16) Uani 1 1 d . . . . .
C4 C 0.3278(7) -0.1143(6) 0.8365(4) 0.0258(14) Uani 1 1 d . . . . .
C5 C 0.2328(8) -0.1924(7) 0.8007(4) 0.0301(16) Uani 1 1 d . . . . .
H4 H 0.1846 -0.1734 0.7536 0.036 Uiso 1 1 calc R U . . .
C6 C 0.2092(9) -0.2987(7) 0.8346(5) 0.0350(17) Uani 1 1 d . . . . .
H5 H 0.1460 -0.3517 0.8101 0.042 Uiso 1 1 calc R U . . .
C7 C 0.2796(9) -0.3262(7) 0.9050(5) 0.0361(18) Uani 1 1 d . . . . .
H6 H 0.2639 -0.3980 0.9276 0.043 Uiso 1 1 calc R U . . .
C8 C 0.3714(9) -0.2495(7) 0.9416(5) 0.0337(16) Uani 1 1 d . . . . .
H7 H 0.4184 -0.2681 0.9892 0.040 Uiso 1 1 calc R U . . .
C9 C 0.3933(8) -0.1458(6) 0.9078(4) 0.0269(15) Uani 1 1 d . . . . .
C10 C 0.3127(8) 0.0412(7) 0.7333(4) 0.0288(15) Uani 1 1 d . . . . .
C11 C 0.3598(10) -0.0141(8) 0.6587(4) 0.043(2) Uani 1 1 d . . . . .
H8 H 0.4687 -0.0174 0.6550 0.052 Uiso 1 1 calc R U . . .
H9 H 0.3199 -0.0915 0.6552 0.052 Uiso 1 1 calc R U . . .
C12 C 0.2968(10) 0.0591(8) 0.5958(5) 0.044(2) Uani 1 1 d . . . . .
H10 H 0.2331 0.0139 0.5610 0.052 Uiso 1 1 calc R U . . .
H11 H 0.3774 0.0922 0.5644 0.052 Uiso 1 1 calc R U . . .
C13 C 0.2074(9) 0.1513(7) 0.6341(5) 0.0383(18) Uani 1 1 d . . . . .
H12 H 0.1018 0.1451 0.6200 0.046 Uiso 1 1 calc R U . . .
H13 H 0.2440 0.2264 0.6185 0.046 Uiso 1 1 calc R U . . .
C14 C 0.2297(8) 0.1319(7) 0.7217(4) 0.0301(16) Uani 1 1 d . . . . .
C15 C 0.2845(8) 0.3876(8) 0.7298(5) 0.0371(17) Uani 1 1 d . . . . .
H14 H 0.3638 0.3397 0.7097 0.056 Uiso 1 1 calc R U . . .
H15 H 0.3272 0.4491 0.7602 0.056 Uiso 1 1 calc R U . . .
H16 H 0.2279 0.4187 0.6864 0.056 Uiso 1 1 calc R U . . .
C16 C 0.1858(8) 0.3198(7) 0.7798(4) 0.0289(15) Uani 1 1 d . . . . .
C17 C 0.1622(8) 0.2087(7) 0.7808(5) 0.0310(16) Uani 1 1 d . . . . .
C18 C 0.0647(8) 0.1686(7) 0.8418(4) 0.0301(15) Uani 1 1 d . . . . .
C19 C 0.0210(8) 0.0588(6) 0.8577(5) 0.0324(15) Uani 1 1 d . . . . .
H17 H 0.0527 -0.0009 0.8251 0.039 Uiso 1 1 calc R U . . .
C20 C -0.0692(8) 0.0363(7) 0.9215(4) 0.0338(16) Uani 1 1 d . . . . .
H18 H -0.0952 -0.0390 0.9337 0.041 Uiso 1 1 calc R U . . .
C21 C -0.1211(9) 0.1245(6) 0.9672(4) 0.0307(11) Uani 1 1 d . . . . .
H19 H -0.1866 0.1105 1.0092 0.037 Uiso 1 1 calc R U . . .
C22 C -0.0734(9) 0.2373(6) 0.9497(4) 0.0307(11) Uani 1 1 d . . . . .
H20 H -0.1026 0.2982 0.9820 0.037 Uiso 1 1 calc R U . . .
C23 C 0.0083(8) 0.2549(6) 0.8907(4) 0.0279(14) Uani 1 1 d . . . . .
Se1 Se 0.51222(8) -0.02759(6) 0.94526(4) 0.0278(2) Uani 1 1 d . . . . .
Se2 Se 0.08027(9) 0.39631(7) 0.85893(4) 0.0311(2) Uani 1 1 d . . . . .

loop_
_atom_site_aniso_label
_atom_site_aniso_U_11
_atom_site_aniso_U_22
_atom_site_aniso_U_33
_atom_site_aniso_U_23
_atom_site_aniso_U_13
_atom_site_aniso_U_12
C1 0.035(4) 0.041(4) 0.032(4) 0.001(3) -0.004(3) -0.007(3)
C2 0.024(3) 0.040(4) 0.027(3) -0.003(3) 0.004(3) 0.003(3)
C3 0.021(3) 0.041(4) 0.020(3) -0.002(3) 0.002(3) 0.005(3)
C4 0.022(3) 0.033(4) 0.022(3) -0.001(3) 0.002(3) 0.006(3)
C5 0.021(3) 0.039(4) 0.030(4) -0.004(3) -0.001(3) 0.003(3)
C6 0.032(4) 0.039(4) 0.034(4) -0.004(3) 0.005(3) -0.005(3)
C7 0.040(4) 0.036(4) 0.033(4) 0.002(3) 0.010(3) -0.003(3)
C8 0.036(4) 0.041(4) 0.023(3) 0.001(3) 0.005(3) -0.001(3)
C9 0.025(3) 0.034(4) 0.022(3) -0.003(3) 0.006(3) -0.002(3)
C10 0.026(3) 0.043(4) 0.017(3) 0.004(3) 0.000(3) -0.001(3)
C11 0.052(5) 0.054(5) 0.025(4) -0.002(4) 0.008(3) 0.013(4)
C12 0.044(5) 0.061(6) 0.025(4) 0.005(4) -0.005(3) 0.002(4)
C13 0.041(4) 0.047(4) 0.026(4) 0.006(4) -0.004(3) 0.003(4)
C14 0.025(3) 0.041(4) 0.024(4) 0.001(3) -0.002(3) -0.003(3)
C15 0.031(4) 0.045(4) 0.035(4) 0.005(4) 0.002(3) -0.003(4)
C16 0.021(3) 0.045(4) 0.021(3) 0.001(3) -0.002(3) 0.001(3)
C17 0.022(3) 0.039(4) 0.032(4) 0.006(3) -0.005(3) 0.001(3)
C18 0.024(3) 0.040(4) 0.026(4) -0.004(3) -0.007(3) 0.001(3)
C19 0.026(3) 0.041(4) 0.030(4) 0.002(3) -0.005(3) 0.000(3)
C20 0.025(3) 0.044(4) 0.032(4) 0.002(3) 0.003(3) -0.006(3)
C21 0.038(3) 0.040(3) 0.014(2) -0.006(2) -0.004(2) 0.008(2)
C22 0.038(3) 0.040(3) 0.014(2) -0.006(2) -0.004(2) 0.008(2)
C23 0.020(3) 0.033(3) 0.030(3) -0.002(3) -0.006(3) -0.004(3)
Se1 0.0291(4) 0.0349(4) 0.0194(3) 0.0004(3) -0.0006(3) -0.0032(3)
Se2 0.0300(4) 0.0343(4) 0.0291(4) -0.0009(3) 0.0005(3) -0.0028(3)

loop_
_atom_type_symbol
_atom_type_description
_atom_type_scat_dispersion_real
_atom_type_scat_dispersion_imag
_atom_type_scat_source
C C 0.0181 0.0091 'International Tables Vol C Tables 4.2.6.8 and 6.1.1.4'
H H 0.0000 0.0000 'International Tables Vol C Tables 4.2.6.8 and 6.1.1.4'
Se Se -0.7943 1.1372 'International Tables Vol C Tables 4.2.6.8 and 6.1.1.4'

loop_
_geom_angle_atom_site_label_1
_geom_angle_atom_site_label_2
_geom_angle_atom_site_label_3
_geom_angle
_geom_angle_site_symmetry_1
_geom_angle_site_symmetry_3
_geom_angle_publ_flag
C3 C2 C1 129.4(7) . . ?
C3 C2 Se1 111.8(6) . . ?
C1 C2 Se1 118.8(5) . . ?
C2 C3 C4 115.4(7) . . ?
C2 C3 C10 121.6(7) . . ?
C4 C3 C10 122.8(7) . . ?
C5 C4 C9 117.5(7) . . ?
C5 C4 C3 127.2(7) . . ?
C9 C4 C3 115.3(6) . . ?
C4 C5 C6 120.2(7) . . ?
C7 C6 C5 119.7(7) . . ?
C8 C7 C6 120.8(8) . . ?
C9 C8 C7 118.8(7) . . ?
C8 C9 C4 122.9(7) . . ?
C8 C9 Se1 127.2(6) . . ?
C4 C9 Se1 109.9(5) . . ?
C14 C10 C3 126.5(7) . . ?
C14 C10 C11 112.7(7) . . ?
C3 C10 C11 120.7(7) . . ?
C12 C11 C10 104.8(7) . . ?
C11 C12 C13 107.9(7) . . ?
C12 C13 C14 104.5(6) . . ?
C10 C14 C17 128.5(7) . . ?
C10 C14 C13 110.0(7) . . ?
C17 C14 C13 121.5(7) . . ?
C17 C16 C15 129.9(8) . . ?
C17 C16 Se2 112.5(6) . . ?
C15 C16 Se2 117.5(6) . . ?
C16 C17 C18 115.5(7) . . ?
C16 C17 C14 121.8(7) . . ?
C18 C17 C14 122.7(7) . . ?
C19 C18 C23 117.2(7) . . ?
C19 C18 C17 128.6(7) . . ?
C23 C18 C17 114.2(7) . . ?
C18 C19 C20 120.1(7) . . ?
C21 C20 C19 119.9(7) . . ?
C20 C21 C22 118.7(7) . . ?
C23 C22 C21 119.6(7) . . ?
C22 C23 C18 124.2(7) . . ?
C22 C23 Se2 125.4(6) . . ?
C18 C23 Se2 110.3(5) . . ?
C9 Se1 C2 87.7(3) . . ?
C23 Se2 C16 87.5(3) . . ?

loop_
_geom_bond_atom_site_label_1
_geom_bond_atom_site_label_2
_geom_bond_distance
_geom_bond_site_symmetry_2
_geom_bond_publ_flag
C1 C2 1.490(10) . ?
C2 C3 1.357(10) . ?
C2 Se1 1.897(8) . ?
C3 C4 1.432(11) . ?
C3 C10 1.494(9) . ?
C4 C5 1.408(10) . ?
C4 C9 1.415(10) . ?
C5 C6 1.408(12) . ?
C6 C7 1.408(12) . ?
C7 C8 1.386(11) . ?
C8 C9 1.378(11) . ?
C9 Se1 1.885(7) . ?
C10 C14 1.330(11) . ?
C10 C11 1.506(10) . ?
C11 C12 1.504(12) . ?
C12 C13 1.515(12) . ?
C13 C14 1.541(10) . ?
C14 C17 1.498(11) . ?
C15 C16 1.481(10) . ?
C16 C17 1.338(11) . ?
C16 Se2 1.898(7) . ?
C17 C18 1.453(11) . ?
C18 C19 1.390(11) . ?
C18 C23 1.423(10) . ?
C19 C20 1.396(11) . ?
C20 C21 1.393(10) . ?
C21 C22 1.441(11) . ?
C22 C23 1.276(10) . ?
C23 Se2 1.884(7) . ?

loop_
_geom_torsion_atom_site_label_1
_geom_torsion_atom_site_label_2
_geom_torsion_atom_site_label_3
_geom_torsion_atom_site_label_4
_geom_torsion
_geom_torsion_site_symmetry_1
_geom_torsion_site_symmetry_2
_geom_torsion_site_symmetry_3
_geom_torsion_site_symmetry_4
_geom_torsion_publ_flag
C1 C2 C3 C4 176.7(7) . . . . ?
Se1 C2 C3 C4 -0.9(8) . . . . ?
C1 C2 C3 C10 1.9(12) . . . . ?
Se1 C2 C3 C10 -175.7(5) . . . . ?
C2 C3 C4 C5 179.2(7) . . . . ?
C10 C3 C4 C5 -6.2(11) . . . . ?
C2 C3 C4 C9 1.1(9) . . . . ?
C10 C3 C4 C9 175.7(6) . . . . ?
C9 C4 C5 C6 -1.8(10) . . . . ?
C3 C4 C5 C6 -179.9(7) . . . . ?
C4 C5 C6 C7 0.8(11) . . . . ?
C5 C6 C7 C8 0.4(12) . . . . ?
C6 C7 C8 C9 -0.3(12) . . . . ?
C7 C8 C9 C4 -0.9(11) . . . . ?
C7 C8 C9 Se1 -179.9(6) . . . . ?
C5 C4 C9 C8 2.0(10) . . . . ?
C3 C4 C9 C8 -179.7(6) . . . . ?
C5 C4 C9 Se1 -178.9(5) . . . . ?
C3 C4 C9 Se1 -0.6(7) . . . . ?
C2 C3 C10 C14 -65.0(11) . . . . ?
C4 C3 C10 C14 120.7(8) . . . . ?
C2 C3 C10 C11 112.5(9) . . . . ?
C4 C3 C10 C11 -61.8(10) . . . . ?
C14 C10 C11 C12 1.9(10) . . . . ?
C3 C10 C11 C12 -175.9(7) . . . . ?
C10 C11 C12 C13 -3.2(10) . . . . ?
C11 C12 C13 C14 3.3(10) . . . . ?
C3 C10 C14 C17 -2.4(13) . . . . ?
C11 C10 C14 C17 179.9(8) . . . . ?
C3 C10 C14 C13 177.9(7) . . . . ?
C11 C10 C14 C13 0.2(10) . . . . ?
C12 C13 C14 C10 -2.2(9) . . . . ?
C12 C13 C14 C17 178.1(7) . . . . ?
C15 C16 C17 C18 175.8(7) . . . . ?
Se2 C16 C17 C18 -1.0(8) . . . . ?
C15 C16 C17 C14 -5.6(12) . . . . ?
Se2 C16 C17 C14 177.7(5) . . . . ?
C10 C14 C17 C16 125.3(9) . . . . ?
C13 C14 C17 C16 -55.1(10) . . . . ?
C10 C14 C17 C18 -56.2(11) . . . . ?
C13 C14 C17 C18 123.5(8) . . . . ?
C16 C17 C18 C19 -179.4(7) . . . . ?
C14 C17 C18 C19 1.9(12) . . . . ?
C16 C17 C18 C23 0.5(10) . . . . ?
C14 C17 C18 C23 -178.1(6) . . . . ?
C23 C18 C19 C20 -2.7(10) . . . . ?
C17 C18 C19 C20 177.2(7) . . . . ?
C18 C19 C20 C21 2.9(11) . . . . ?
C19 C20 C21 C22 -3.3(11) . . . . ?
C20 C21 C22 C23 3.7(11) . . . . ?
C21 C22 C23 C18 -3.8(11) . . . . ?
C21 C22 C23 Se2 179.8(5) . . . . ?
C19 C18 C23 C22 3.3(11) . . . . ?
C17 C18 C23 C22 -176.6(7) . . . . ?
C19 C18 C23 Se2 -179.8(5) . . . . ?
C17 C18 C23 Se2 0.3(8) . . . . ?
C8 C9 Se1 C2 179.1(7) . . . . ?
C4 C9 Se1 C2 0.1(5) . . . . ?
C3 C2 Se1 C9 0.5(5) . . . . ?
C1 C2 Se1 C9 -177.4(6) . . . . ?
C22 C23 Se2 C16 176.1(7) . . . . ?
C18 C23 Se2 C16 -0.6(5) . . . . ?
C17 C16 Se2 C23 0.9(6) . . . . ?
C15 C16 Se2 C23 -176.3(6) . . . . ?
